data_1542329
loop_
_publ_author_name
'Keerthi, Ashok'
'An, Cunbin'
'Li, Mengmeng'
'Marszalek, Tomasz'
'Ricciardulli, Antonio Gaetano'
'Radha, Boya'
'Alsewailem, Fares D.'
'M\"ullen, Klaus'
'Baumgarten, Martin'

_publ_section_title
;
 Dithieno[2,3-d;2&#x2032;,3&#x2032;-d]benzo[2,1-b;3,4-b&#x2018;]dithiophene:
 a novel building-block for a planar copolymer
;
_journal_issue 8
_journal_name_full 'Polym. Chem.'
_journal_page_first 1545
_journal_paper_doi 10.1039/C6PY00023A
_journal_volume 7
_journal_year 2016
_chemical_formula_moiety 'C38 H52 Br2 S4'
_chemical_formula_sum 'C38 H52 Br2 S4'
_chemical_formula_weight 796.85
_chemical_name_common 'Dibromo Dithieno[2,3-d;2?,3?-d]benzo[2,1-b:3,4-b']dithiophene '
_chemical_name_systematic Br2-DTmBDT
_space_group_crystal_system monoclinic
_space_group_IT_number 14
_space_group_name_Hall '-P 2ybc'
_space_group_name_H-M_alt 'P 1 21/c 1'
_symmetry_space_group_name_Hall '-P 2ybc'
_symmetry_space_group_name_H-M 'P 1 21/c 1'
_atom_sites_solution_hydrogens geom
_audit_creation_method SHELXL-2014
_audit_update_record
;
2015-11-04 deposited with the CCDC.
2016-01-26 downloaded from the CCDC.
;
_cell_angle_alpha 90
_cell_angle_beta 98.073(5)
_cell_angle_gamma 90
_cell_formula_units_Z 4
_cell_length_a 22.597(2)
_cell_length_b 8.0328(6)
_cell_length_c 20.9789(19)
_cell_measurement_reflns_used 3940
_cell_measurement_temperature 173(2)
_cell_measurement_theta_max 27.7
_cell_measurement_theta_min 2.3
_cell_volume 3770.3(6)
_computing_cell_refinement 'APEX II suite'
_computing_data_collection 'APEX II suite'
_computing_data_reduction 'APEX II suite'
_computing_structure_refinement 'SHELXL-2014 (Sheldrick, 2014)'
_computing_structure_solution 'SHELXT-2014 (Sheldrick, 2014)'
_diffrn_ambient_temperature 173(2)
_diffrn_measured_fraction_theta_full 0.999
_diffrn_measured_fraction_theta_max 0.986
_diffrn_measurement_device_type 'SMART APEX II'
_diffrn_measurement_method '\w scan'
_diffrn_radiation_type MoK\a
_diffrn_radiation_wavelength 0.71073
_diffrn_reflns_av_R_equivalents 0.0603
_diffrn_reflns_av_unetI/netI 0.0794
_diffrn_reflns_laue_measured_fraction_full 0.999
_diffrn_reflns_laue_measured_fraction_max 0.986
_diffrn_reflns_limit_h_max 25
_diffrn_reflns_limit_h_min -29
_diffrn_reflns_limit_k_max 10
_diffrn_reflns_limit_k_min -8
_diffrn_reflns_limit_l_max 26
_diffrn_reflns_limit_l_min -27
_diffrn_reflns_number 21939
_diffrn_reflns_point_group_measured_fraction_full 0.999
_diffrn_reflns_point_group_measured_fraction_max 0.986
_diffrn_reflns_theta_full 25.242
_diffrn_reflns_theta_max 27.994
_diffrn_reflns_theta_min 1.820
_diffrn_source 'sealed tube'
_exptl_absorpt_coefficient_mu 2.397
_exptl_absorpt_correction_T_max 0.7456
_exptl_absorpt_correction_T_min 0.5418
_exptl_absorpt_correction_type multi-scan
_exptl_crystal_colour colourless
_exptl_crystal_density_diffrn 1.404
_exptl_crystal_description plate
_exptl_crystal_F_000 1656
_exptl_crystal_size_max 0.600
_exptl_crystal_size_mid 0.400
_exptl_crystal_size_min 0.090
_refine_diff_density_max 0.766
_refine_diff_density_min -0.609
_refine_diff_density_rms 0.095
_refine_ls_extinction_method none
_refine_ls_goodness_of_fit_ref 0.987
_refine_ls_hydrogen_treatment constr
_refine_ls_matrix_type full
_refine_ls_number_parameters 399
_refine_ls_number_reflns 8976
_refine_ls_number_restraints 0
_refine_ls_restrained_S_all 0.987
_refine_ls_R_factor_all 0.0771
_refine_ls_R_factor_gt 0.0432
_refine_ls_shift/su_max 0.001
_refine_ls_shift/su_mean 0.000
_refine_ls_structure_factor_coef Fsqd
_refine_ls_weighting_details 'w=1/[\s^2^(Fo^2^)+(0.0391P)^2^] where P=(Fo^2^+2Fc^2^)/3'
_refine_ls_weighting_scheme calc
_refine_ls_wR_factor_gt 0.0891
_refine_ls_wR_factor_ref 0.1010
_reflns_Friedel_coverage 0.000
_reflns_number_gt 6215
_reflns_number_total 8976
_reflns_threshold_expression 'I > 2\s(I)'
_cod_data_source_file c6py00023a2.cif
_cod_data_source_block br4t
_cod_depositor_comments
;
The following automatic conversions were performed:

'_exptl_absorpt_correction_type' value 'multi scan' changed to
'multi-scan' according to
/usr/data/users/saulius/crontab/automatic-downloads/rss-feeds/RSC/lib/dictionaries/cif_core.dic
dictionary named 'cif_core.dic' version 2.4.2 from 2011-04-26.

Automatic conversion script
Id: cif_fix_values 4268 2015-11-12 08:31:59Z antanas 

 Adding full bibliography for 1542329.cif.
;
_cod_database_code 1542329
_shelx_space_group_comment
;

The symmetry employed for this shelxl refinement is uniquely defined

by the following loop, which should always be used as a source of

symmetry information in preference to the above space-group names.

They are only intended as comments.

;
_shelx_estimated_absorpt_t_min 0.327
_shelx_estimated_absorpt_t_max 0.813

loop_
_space_group_symop_operation_xyz
'x, y, z'
'-x, y+1/2, -z+1/2'
'-x, -y, -z'
'x, -y-1/2, z-1/2'

loop_
_atom_site_label
_atom_site_type_symbol
_atom_site_fract_x
_atom_site_fract_y
_atom_site_fract_z
_atom_site_U_iso_or_equiv
_atom_site_adp_type
_atom_site_occupancy
_atom_site_site_symmetry_order
_atom_site_calc_flag
_atom_site_refinement_flags_posn
_atom_site_refinement_flags_adp
Br1 Br -0.08776(2) 1.09831(4) 0.27550(2) 0.02417(9) Uani 1 1 d . .
Br2 Br 0.17556(2) 0.22629(4) 0.83141(2) 0.03256(10) Uani 1 1 d . .
C1 C 0.10536(13) 0.7457(3) 0.50415(14) 0.0151(6) Uani 1 1 d . .
C2 C 0.04255(13) 0.7635(3) 0.49195(14) 0.0151(6) Uani 1 1 d . .
C3 C 0.00512(13) 0.8429(3) 0.43966(14) 0.0160(6) Uani 1 1 d . .
S4 S 0.01663(3) 0.94380(9) 0.36957(4) 0.01942(17) Uani 1 1 d . .
C5 C -0.05939(13) 0.9795(3) 0.35041(15) 0.0196(6) Uani 1 1 d . .
C6 C -0.09276(13) 0.9167(3) 0.39334(14) 0.0179(6) Uani 1 1 d . .
H6 H -0.1351 0.9241 0.3899 0.021 Uiso 1 1 calc R U
C7 C -0.05519(13) 0.8382(3) 0.44418(14) 0.0167(6) Uani 1 1 d . .
S8 S -0.06994(3) 0.73430(9) 0.51305(4) 0.01794(16) Uani 1 1 d . .
C9 C 0.00588(12) 0.6980(3) 0.53512(14) 0.0146(6) Uani 1 1 d . .
C10 C 0.03229(13) 0.6144(3) 0.59007(14) 0.0163(6) Uani 1 1 d . .
S11 S -0.00606(3) 0.52814(9) 0.64865(4) 0.01751(16) Uani 1 1 d . .
C12 C 0.06060(13) 0.4531(3) 0.68958(14) 0.0167(6) Uani 1 1 d . .
C13 C 0.07519(14) 0.3594(3) 0.74707(14) 0.0184(6) Uani 1 1 d . .
H13 H 0.0470 0.3187 0.7728 0.022 Uiso 1 1 calc R U
C14 C 0.13454(14) 0.3366(4) 0.75984(14) 0.0215(7) Uani 1 1 d . .
S15 S 0.17469(3) 0.42238(9) 0.70327(4) 0.02187(17) Uani 1 1 d . .
C16 C 0.10912(12) 0.4966(3) 0.65957(14) 0.0156(6) Uani 1 1 d . .
C17 C 0.09415(13) 0.5916(3) 0.60164(14) 0.0157(6) Uani 1 1 d . .
C18 C 0.13144(13) 0.6588(3) 0.55870(15) 0.0174(6) Uani 1 1 d . .
C19 C 0.14420(13) 0.8200(3) 0.45824(14) 0.0181(6) Uani 1 1 d . .
H19A H 0.1832 0.8517 0.4828 0.022 Uiso 1 1 calc R U
H19B H 0.1250 0.9227 0.4392 0.022 Uiso 1 1 calc R U
C20 C 0.15498(14) 0.7020(4) 0.40398(15) 0.0221(7) Uani 1 1 d . .
H20A H 0.1720 0.5969 0.4232 0.026 Uiso 1 1 calc R U
H20B H 0.1160 0.6754 0.3781 0.026 Uiso 1 1 calc R U
C21 C 0.19664(14) 0.7703(4) 0.35929(16) 0.0253(7) Uani 1 1 d . .
H21A H 0.1927 0.7007 0.3200 0.030 Uiso 1 1 calc R U
H21B H 0.1836 0.8844 0.3461 0.030 Uiso 1 1 calc R U
C22 C 0.26203(15) 0.7762(4) 0.38830(17) 0.0303(8) Uani 1 1 d . .
H22A H 0.2754 0.6623 0.4013 0.036 Uiso 1 1 calc R U
H22B H 0.2662 0.8461 0.4275 0.036 Uiso 1 1 calc R U
C23 C 0.30241(15) 0.8452(4) 0.34226(17) 0.0319(8) Uani 1 1 d . .
H23A H 0.2925 0.7890 0.3001 0.038 Uiso 1 1 calc R U
H23B H 0.2937 0.9652 0.3356 0.038 Uiso 1 1 calc R U
C24 C 0.36884(15) 0.8241(5) 0.36501(18) 0.0343(8) Uani 1 1 d . .
H24A H 0.3790 0.8819 0.4068 0.041 Uiso 1 1 calc R U
H24B H 0.3774 0.7042 0.3723 0.041 Uiso 1 1 calc R U
C25 C 0.40869(15) 0.8905(4) 0.31855(18) 0.0331(8) Uani 1 1 d . .
H25A H 0.4050 1.0133 0.3167 0.040 Uiso 1 1 calc R U
H25B H 0.3943 0.8468 0.2750 0.040 Uiso 1 1 calc R U
C26 C 0.47420(16) 0.8455(5) 0.33594(19) 0.0373(9) Uani 1 1 d . .
H26A H 0.4777 0.7230 0.3399 0.045 Uiso 1 1 calc R U
H26B H 0.4892 0.8942 0.3785 0.045 Uiso 1 1 calc R U
C27 C 0.51384(15) 0.9053(4) 0.28720(18) 0.0344(8) Uani 1 1 d . .
H27A H 0.4969 0.8640 0.2440 0.041 Uiso 1 1 calc R U
H27B H 0.5128 1.0285 0.2858 0.041 Uiso 1 1 calc R U
C28 C 0.57843(15) 0.8496(5) 0.3015(2) 0.0390(9) Uani 1 1 d . .
H28A H 0.5956 0.8930 0.3443 0.047 Uiso 1 1 calc R U
H28B H 0.5795 0.7266 0.3039 0.047 Uiso 1 1 calc R U
C29 C 0.61723(16) 0.9057(5) 0.2526(2) 0.0445(10) Uani 1 1 d . .
H29A H 0.6172 1.0288 0.2511 0.053 Uiso 1 1 calc R U
H29B H 0.5996 0.8647 0.2096 0.053 Uiso 1 1 calc R U
C30 C 0.68147(18) 0.8454(6) 0.2666(3) 0.0674(15) Uani 1 1 d . .
H30A H 0.6993 0.8845 0.3093 0.101 Uiso 1 1 calc R U
H30B H 0.7043 0.8894 0.2340 0.101 Uiso 1 1 calc R U
H30C H 0.6822 0.7235 0.2656 0.101 Uiso 1 1 calc R U
C31 C 0.19749(13) 0.6307(3) 0.57350(15) 0.0203(7) Uani 1 1 d . .
H31A H 0.2153 0.6407 0.5332 0.024 Uiso 1 1 calc R U
H31B H 0.2047 0.5157 0.5898 0.024 Uiso 1 1 calc R U
C32 C 0.22921(13) 0.7527(4) 0.62333(16) 0.0239(7) Uani 1 1 d . .
H32A H 0.2260 0.8666 0.6051 0.029 Uiso 1 1 calc R U
H32B H 0.2086 0.7520 0.6620 0.029 Uiso 1 1 calc R U
C33 C 0.29493(14) 0.7110(4) 0.64334(17) 0.0294(8) Uani 1 1 d . .
H33A H 0.3108 0.7823 0.6803 0.035 Uiso 1 1 calc R U
H33B H 0.2981 0.5939 0.6581 0.035 Uiso 1 1 calc R U
C34 C 0.33377(15) 0.7340(4) 0.59027(18) 0.0344(9) Uani 1 1 d . .
H34A H 0.3184 0.6613 0.5536 0.041 Uiso 1 1 calc R U
H34B H 0.3302 0.8507 0.5750 0.041 Uiso 1 1 calc R U
C35 C 0.39925(15) 0.6947(4) 0.61097(18) 0.0333(8) Uani 1 1 d . .
H35A H 0.4032 0.5752 0.6224 0.040 Uiso 1 1 calc R U
H35B H 0.4138 0.7599 0.6501 0.040 Uiso 1 1 calc R U
C36 C 0.43857(15) 0.7326(5) 0.55960(19) 0.0375(9) Uani 1 1 d . .
H36A H 0.4242 0.6666 0.5206 0.045 Uiso 1 1 calc R U
H36B H 0.4342 0.8518 0.5479 0.045 Uiso 1 1 calc R U
C37 C 0.50398(15) 0.6953(5) 0.57981(19) 0.0353(9) Uani 1 1 d . .
H37A H 0.5086 0.5748 0.5890 0.042 Uiso 1 1 calc R U
H37B H 0.5178 0.7560 0.6202 0.042 Uiso 1 1 calc R U
C38 C 0.54375(15) 0.7426(5) 0.52988(19) 0.0382(9) Uani 1 1 d . .
H38A H 0.5298 0.6819 0.4895 0.046 Uiso 1 1 calc R U
H38B H 0.5389 0.8631 0.5207 0.046 Uiso 1 1 calc R U
C39 C 0.60957(15) 0.7062(5) 0.54931(18) 0.0355(9) Uani 1 1 d . .
H39A H 0.6234 0.7638 0.5904 0.043 Uiso 1 1 calc R U
H39B H 0.6148 0.5851 0.5569 0.043 Uiso 1 1 calc R U
C40 C 0.64844(15) 0.7599(4) 0.49983(19) 0.0361(9) Uani 1 1 d . .
H40A H 0.6349 0.7008 0.4590 0.043 Uiso 1 1 calc R U
H40B H 0.6424 0.8805 0.4917 0.043 Uiso 1 1 calc R U
C41 C 0.71386(16) 0.7282(5) 0.5185(2) 0.0434(10) Uani 1 1 d . .
H41A H 0.7202 0.6067 0.5237 0.052 Uiso 1 1 calc R U
H41B H 0.7269 0.7808 0.5608 0.052 Uiso 1 1 calc R U
C42 C 0.75259(17) 0.7921(5) 0.4712(2) 0.0502(12) Uani 1 1 d . .
H42A H 0.7408 0.7389 0.4293 0.075 Uiso 1 1 calc R U
H42B H 0.7945 0.7660 0.4866 0.075 Uiso 1 1 calc R U
H42C H 0.7477 0.9129 0.4667 0.075 Uiso 1 1 calc R U

loop_
_atom_site_aniso_label
_atom_site_aniso_U_11
_atom_site_aniso_U_22
_atom_site_aniso_U_33
_atom_site_aniso_U_23
_atom_site_aniso_U_13
_atom_site_aniso_U_12
Br1 0.03075(19) 0.02234(16) 0.01763(17) 0.00126(12) -0.00286(13) 0.00467(13)
Br2 0.0365(2) 0.0343(2) 0.02392(19) 0.00987(14) -0.00620(15) 0.00026(15)
C1 0.0148(15) 0.0132(14) 0.0176(16) -0.0034(11) 0.0028(12) -0.0032(11)
C2 0.0177(15) 0.0121(14) 0.0152(15) -0.0012(11) 0.0015(12) 0.0001(11)
C3 0.0203(16) 0.0126(13) 0.0152(15) -0.0012(11) 0.0033(12) -0.0004(11)
S4 0.0214(4) 0.0197(4) 0.0170(4) 0.0015(3) 0.0022(3) 0.0000(3)
C5 0.0252(17) 0.0149(14) 0.0168(16) -0.0005(12) -0.0035(13) 0.0022(12)
C6 0.0166(15) 0.0181(15) 0.0182(16) -0.0054(12) -0.0001(12) 0.0011(12)
C7 0.0212(16) 0.0145(14) 0.0143(15) -0.0034(11) 0.0025(13) 0.0011(12)
S8 0.0141(4) 0.0223(4) 0.0174(4) -0.0006(3) 0.0017(3) 0.0002(3)
C9 0.0107(14) 0.0153(14) 0.0173(16) -0.0038(11) 0.0000(12) -0.0020(11)
C10 0.0173(15) 0.0150(14) 0.0171(15) -0.0037(11) 0.0036(12) -0.0019(11)
S11 0.0158(4) 0.0192(4) 0.0179(4) 0.0011(3) 0.0035(3) -0.0012(3)
C12 0.0192(16) 0.0156(14) 0.0153(15) -0.0031(11) 0.0020(12) -0.0013(11)
C13 0.0245(17) 0.0166(15) 0.0142(16) -0.0009(11) 0.0031(13) -0.0016(12)
C14 0.0274(18) 0.0208(15) 0.0153(16) 0.0030(12) -0.0006(13) 0.0019(13)
S15 0.0182(4) 0.0252(4) 0.0212(4) 0.0037(3) -0.0007(3) 0.0011(3)
C16 0.0150(15) 0.0136(14) 0.0179(16) -0.0004(11) 0.0012(12) -0.0022(11)
C17 0.0176(15) 0.0126(14) 0.0169(15) -0.0029(11) 0.0019(12) -0.0008(11)
C18 0.0177(16) 0.0163(14) 0.0185(16) -0.0037(12) 0.0031(13) -0.0009(12)
C19 0.0155(16) 0.0194(15) 0.0197(16) 0.0011(12) 0.0031(13) -0.0021(12)
C20 0.0191(17) 0.0258(17) 0.0222(17) -0.0046(13) 0.0060(13) -0.0032(13)
C21 0.0232(18) 0.0341(18) 0.0191(17) -0.0006(14) 0.0046(14) -0.0043(14)
C22 0.0271(19) 0.038(2) 0.028(2) 0.0018(15) 0.0117(16) -0.0018(15)
C23 0.0224(18) 0.046(2) 0.030(2) 0.0040(16) 0.0109(16) -0.0041(15)
C24 0.026(2) 0.047(2) 0.031(2) 0.0054(17) 0.0087(16) -0.0017(16)
C25 0.0260(19) 0.042(2) 0.032(2) 0.0008(16) 0.0067(16) -0.0031(15)
C26 0.030(2) 0.046(2) 0.036(2) 0.0045(17) 0.0089(17) -0.0024(16)
C27 0.0239(19) 0.045(2) 0.035(2) 0.0001(17) 0.0071(16) -0.0031(16)
C28 0.024(2) 0.047(2) 0.047(3) -0.0015(18) 0.0069(18) -0.0016(16)
C29 0.024(2) 0.063(3) 0.048(3) -0.010(2) 0.0094(18) -0.0073(18)
C30 0.030(2) 0.083(3) 0.094(4) -0.014(3) 0.025(3) -0.001(2)
C31 0.0185(16) 0.0229(16) 0.0198(17) 0.0003(12) 0.0041(13) -0.0016(12)
C32 0.0150(16) 0.0316(18) 0.0251(18) -0.0002(14) 0.0028(14) -0.0024(13)
C33 0.0174(17) 0.039(2) 0.030(2) 0.0010(15) -0.0030(15) -0.0052(14)
C34 0.0170(17) 0.051(2) 0.035(2) 0.0083(17) 0.0012(15) -0.0050(15)
C35 0.0203(18) 0.044(2) 0.036(2) 0.0076(17) 0.0021(16) -0.0022(15)
C36 0.0210(19) 0.055(2) 0.037(2) 0.0060(18) 0.0035(17) 0.0008(16)
C37 0.0227(19) 0.044(2) 0.039(2) 0.0036(17) 0.0055(17) -0.0003(16)
C38 0.0235(19) 0.057(2) 0.034(2) 0.0084(17) 0.0051(17) 0.0011(16)
C39 0.0235(19) 0.047(2) 0.036(2) 0.0078(17) 0.0017(16) 0.0010(16)
C40 0.027(2) 0.042(2) 0.038(2) 0.0035(17) 0.0041(17) 0.0028(15)
C41 0.026(2) 0.059(3) 0.046(3) 0.004(2) 0.0049(18) 0.0031(17)
C42 0.029(2) 0.045(2) 0.079(4) 0.001(2) 0.017(2) 0.0017(18)

loop_
_atom_type_symbol
_atom_type_description
_atom_type_scat_dispersion_real
_atom_type_scat_dispersion_imag
_atom_type_scat_source
C C 0.0033 0.0016 'International Tables Vol C Tables 4.2.6.8 and 6.1.1.4'
H H 0.0000 0.0000 'International Tables Vol C Tables 4.2.6.8 and 6.1.1.4'
S S 0.1246 0.1234 'International Tables Vol C Tables 4.2.6.8 and 6.1.1.4'
Br Br -0.2901 2.4595 'International Tables Vol C Tables 4.2.6.8 and 6.1.1.4'

loop_
_geom_angle_atom_site_label_1
_geom_angle_atom_site_label_2
_geom_angle_atom_site_label_3
_geom_angle
C18 C1 C2 119.7(3)
C18 C1 C19 120.1(3)
C2 C1 C19 120.1(3)
C9 C2 C1 120.7(3)
C9 C2 C3 108.6(3)
C1 C2 C3 130.7(3)
C7 C3 C2 114.6(3)
C7 C3 S4 109.8(2)
C2 C3 S4 135.6(2)
C3 S4 C5 90.69(14)
C6 C5 S4 114.3(2)
C6 C5 Br1 126.3(2)
S4 C5 Br1 119.35(17)
C5 C6 C7 109.7(3)
C5 C6 H6 125.2
C7 C6 H6 125.2
C3 C7 C6 115.5(3)
C3 C7 S8 112.1(2)
C6 C7 S8 132.4(2)
C9 S8 C7 90.28(14)
C10 C9 C2 119.2(3)
C10 C9 S8 126.4(2)
C2 C9 S8 114.4(2)
C9 C10 C17 120.6(3)
C9 C10 S11 125.2(2)
C17 C10 S11 114.2(2)
C12 S11 C10 90.23(14)
C16 C12 C13 114.6(3)
C16 C12 S11 112.1(2)
C13 C12 S11 133.3(2)
C14 C13 C12 110.4(3)
C14 C13 H13 124.8
C12 C13 H13 124.8
C13 C14 S15 114.4(2)
C13 C14 Br2 126.3(2)
S15 C14 Br2 119.27(17)
C16 S15 C14 90.46(14)
C12 C16 C17 114.3(3)
C12 C16 S15 110.2(2)
C17 C16 S15 135.4(2)
C10 C17 C18 120.5(3)
C10 C17 C16 109.2(3)
C18 C17 C16 130.4(3)
C1 C18 C17 119.2(3)
C1 C18 C31 122.6(3)
C17 C18 C31 118.2(3)
C1 C19 C20 113.4(2)
C1 C19 H19A 108.9
C20 C19 H19A 108.9
C1 C19 H19B 108.9
C20 C19 H19B 108.9
H19A C19 H19B 107.7
C21 C20 C19 114.4(2)
C21 C20 H20A 108.7
C19 C20 H20A 108.7
C21 C20 H20B 108.7
C19 C20 H20B 108.7
H20A C20 H20B 107.6
C22 C21 C20 114.6(3)
C22 C21 H21A 108.6
C20 C21 H21A 108.6
C22 C21 H21B 108.6
C20 C21 H21B 108.6
H21A C21 H21B 107.6
C21 C22 C23 113.2(3)
C21 C22 H22A 108.9
C23 C22 H22A 108.9
C21 C22 H22B 108.9
C23 C22 H22B 108.9
H22A C22 H22B 107.8
C24 C23 C22 114.4(3)
C24 C23 H23A 108.7
C22 C23 H23A 108.7
C24 C23 H23B 108.7
C22 C23 H23B 108.7
H23A C23 H23B 107.6
C25 C24 C23 114.2(3)
C25 C24 H24A 108.7
C23 C24 H24A 108.7
C25 C24 H24B 108.7
C23 C24 H24B 108.7
H24A C24 H24B 107.6
C24 C25 C26 114.2(3)
C24 C25 H25A 108.7
C26 C25 H25A 108.7
C24 C25 H25B 108.7
C26 C25 H25B 108.7
H25A C25 H25B 107.6
C25 C26 C27 114.1(3)
C25 C26 H26A 108.7
C27 C26 H26A 108.7
C25 C26 H26B 108.7
C27 C26 H26B 108.7
H26A C26 H26B 107.6
C28 C27 C26 114.4(3)
C28 C27 H27A 108.7
C26 C27 H27A 108.7
C28 C27 H27B 108.7
C26 C27 H27B 108.7
H27A C27 H27B 107.6
C29 C28 C27 114.3(3)
C29 C28 H28A 108.7
C27 C28 H28A 108.7
C29 C28 H28B 108.7
C27 C28 H28B 108.7
H28A C28 H28B 107.6
C28 C29 C30 113.9(4)
C28 C29 H29A 108.8
C30 C29 H29A 108.8
C28 C29 H29B 108.8
C30 C29 H29B 108.8
H29A C29 H29B 107.7
C29 C30 H30A 109.5
C29 C30 H30B 109.5
H30A C30 H30B 109.5
C29 C30 H30C 109.5
H30A C30 H30C 109.5
H30B C30 H30C 109.5
C18 C31 C32 113.6(2)
C18 C31 H31A 108.8
C32 C31 H31A 108.8
C18 C31 H31B 108.8
C32 C31 H31B 108.8
H31A C31 H31B 107.7
C33 C32 C31 113.0(3)
C33 C32 H32A 109.0
C31 C32 H32A 109.0
C33 C32 H32B 109.0
C31 C32 H32B 109.0
H32A C32 H32B 107.8
C34 C33 C32 114.3(3)
C34 C33 H33A 108.7
C32 C33 H33A 108.7
C34 C33 H33B 108.7
C32 C33 H33B 108.7
H33A C33 H33B 107.6
C35 C34 C33 113.9(3)
C35 C34 H34A 108.8
C33 C34 H34A 108.8
C35 C34 H34B 108.8
C33 C34 H34B 108.8
H34A C34 H34B 107.7
C34 C35 C36 113.5(3)
C34 C35 H35A 108.9
C36 C35 H35A 108.9
C34 C35 H35B 108.9
C36 C35 H35B 108.9
H35A C35 H35B 107.7
C37 C36 C35 114.1(3)
C37 C36 H36A 108.7
C35 C36 H36A 108.7
C37 C36 H36B 108.7
C35 C36 H36B 108.7
H36A C36 H36B 107.6
C36 C37 C38 114.0(3)
C36 C37 H37A 108.7
C38 C37 H37A 108.7
C36 C37 H37B 108.7
C38 C37 H37B 108.7
H37A C37 H37B 107.6
C39 C38 C37 114.8(3)
C39 C38 H38A 108.6
C37 C38 H38A 108.6
C39 C38 H38B 108.6
C37 C38 H38B 108.6
H38A C38 H38B 107.5
C40 C39 C38 113.8(3)
C40 C39 H39A 108.8
C38 C39 H39A 108.8
C40 C39 H39B 108.8
C38 C39 H39B 108.8
H39A C39 H39B 107.7
C41 C40 C39 114.7(3)
C41 C40 H40A 108.6
C39 C40 H40A 108.6
C41 C40 H40B 108.6
C39 C40 H40B 108.6
H40A C40 H40B 107.6
C40 C41 C42 114.4(3)
C40 C41 H41A 108.6
C42 C41 H41A 108.6
C40 C41 H41B 108.6
C42 C41 H41B 108.6
H41A C41 H41B 107.6
C41 C42 H42A 109.5
C41 C42 H42B 109.5
H42A C42 H42B 109.5
C41 C42 H42C 109.5
H42A C42 H42C 109.5
H42B C42 H42C 109.5

loop_
_geom_bond_atom_site_label_1
_geom_bond_atom_site_label_2
_geom_bond_distance
Br1 C5 1.873(3)
Br2 C14 1.873(3)
C1 C18 1.398(4)
C1 C2 1.414(4)
C1 C19 1.514(4)
C2 C9 1.412(4)
C2 C3 1.437(4)
C3 C7 1.380(4)
C3 S4 1.730(3)
S4 C5 1.732(3)
C5 C6 1.351(4)
C6 C7 1.415(4)
C6 H6 0.9500
C7 S8 1.741(3)
S8 C9 1.736(3)
C9 C10 1.394(4)
C10 C17 1.397(4)
C10 S11 1.744(3)
S11 C12 1.734(3)
C12 C16 1.383(4)
C12 C13 1.421(4)
C13 C14 1.343(4)
C13 H13 0.9500
C14 S15 1.735(3)
S15 C16 1.735(3)
C16 C17 1.435(4)
C17 C18 1.424(4)
C18 C31 1.498(4)
C19 C20 1.527(4)
C19 H19A 0.9900
C19 H19B 0.9900
C20 C21 1.521(4)
C20 H20A 0.9900
C20 H20B 0.9900
C21 C22 1.518(4)
C21 H21A 0.9900
C21 H21B 0.9900
C22 C23 1.523(4)
C22 H22A 0.9900
C22 H22B 0.9900
C23 C24 1.520(5)
C23 H23A 0.9900
C23 H23B 0.9900
C24 C25 1.514(5)
C24 H24A 0.9900
C24 H24B 0.9900
C25 C26 1.518(5)
C25 H25A 0.9900
C25 H25B 0.9900
C26 C27 1.528(5)
C26 H26A 0.9900
C26 H26B 0.9900
C27 C28 1.516(5)
C27 H27A 0.9900
C27 H27B 0.9900
C28 C29 1.509(5)
C28 H28A 0.9900
C28 H28B 0.9900
C29 C30 1.519(5)
C29 H29A 0.9900
C29 H29B 0.9900
C30 H30A 0.9800
C30 H30B 0.9800
C30 H30C 0.9800
C31 C32 1.535(4)
C31 H31A 0.9900
C31 H31B 0.9900
C32 C33 1.523(4)
C32 H32A 0.9900
C32 H32B 0.9900
C33 C34 1.523(5)
C33 H33A 0.9900
C33 H33B 0.9900
C34 C35 1.516(4)
C34 H34A 0.9900
C34 H34B 0.9900
C35 C36 1.521(5)
C35 H35A 0.9900
C35 H35B 0.9900
C36 C37 1.509(5)
C36 H36A 0.9900
C36 H36B 0.9900
C37 C38 1.521(5)
C37 H37A 0.9900
C37 H37B 0.9900
C38 C39 1.514(5)
C38 H38A 0.9900
C38 H38B 0.9900
C39 C40 1.514(5)
C39 H39A 0.9900
C39 H39B 0.9900
C40 C41 1.497(5)
C40 H40A 0.9900
C40 H40B 0.9900
C41 C42 1.503(5)
C41 H41A 0.9900
C41 H41B 0.9900
C42 H42A 0.9800
C42 H42B 0.9800
C42 H42C 0.9800

loop_
_geom_torsion_atom_site_label_1
_geom_torsion_atom_site_label_2
_geom_torsion_atom_site_label_3
_geom_torsion_atom_site_label_4
_geom_torsion
C18 C1 C2 C9 1.6(4)
C19 C1 C2 C9 -178.6(2)
C18 C1 C2 C3 -178.7(3)
C19 C1 C2 C3 1.1(4)
C9 C2 C3 C7 0.7(3)
C1 C2 C3 C7 -179.0(3)
C9 C2 C3 S4 -178.2(2)
C1 C2 C3 S4 2.1(5)
C7 C3 S4 C5 1.3(2)
C2 C3 S4 C5 -179.7(3)
C3 S4 C5 C6 -1.2(2)
C3 S4 C5 Br1 178.34(17)
S4 C5 C6 C7 0.7(3)
Br1 C5 C6 C7 -178.8(2)
C2 C3 C7 C6 179.6(2)
S4 C3 C7 C6 -1.2(3)
C2 C3 C7 S8 -0.4(3)
S4 C3 C7 S8 178.81(14)
C5 C6 C7 C3 0.4(4)
C5 C6 C7 S8 -179.7(2)
C3 C7 S8 C9 0.0(2)
C6 C7 S8 C9 -180.0(3)
C1 C2 C9 C10 -0.3(4)
C3 C2 C9 C10 179.9(2)
C1 C2 C9 S8 179.1(2)
C3 C2 C9 S8 -0.7(3)
C7 S8 C9 C10 179.8(3)
C7 S8 C9 C2 0.4(2)
C2 C9 C10 C17 -1.7(4)
S8 C9 C10 C17 179.0(2)
C2 C9 C10 S11 179.3(2)
S8 C9 C10 S11 0.0(4)
C9 C10 S11 C12 177.5(3)
C17 C10 S11 C12 -1.6(2)
C10 S11 C12 C16 1.1(2)
C10 S11 C12 C13 -179.7(3)
C16 C12 C13 C14 1.1(4)
S11 C12 C13 C14 -178.1(2)
C12 C13 C14 S15 -1.1(3)
C12 C13 C14 Br2 178.1(2)
C13 C14 S15 C16 0.7(2)
Br2 C14 S15 C16 -178.62(19)
C13 C12 C16 C17 -179.8(2)
S11 C12 C16 C17 -0.5(3)
C13 C12 C16 S15 -0.6(3)
S11 C12 C16 S15 178.76(14)
C14 S15 C16 C12 0.0(2)
C14 S15 C16 C17 179.0(3)
C9 C10 C17 C18 2.4(4)
S11 C10 C17 C18 -178.5(2)
C9 C10 C17 C16 -177.6(2)
S11 C10 C17 C16 1.5(3)
C12 C16 C17 C10 -0.6(3)
S15 C16 C17 C10 -179.7(2)
C12 C16 C17 C18 179.4(3)
S15 C16 C17 C18 0.4(5)
C2 C1 C18 C17 -0.9(4)
C19 C1 C18 C17 179.3(2)
C2 C1 C18 C31 178.1(2)
C19 C1 C18 C31 -1.7(4)
C10 C17 C18 C1 -1.0(4)
C16 C17 C18 C1 178.9(3)
C10 C17 C18 C31 179.9(2)
C16 C17 C18 C31 -0.1(4)
C18 C1 C19 C20 90.5(3)
C2 C1 C19 C20 -89.2(3)
C1 C19 C20 C21 -176.8(3)
C19 C20 C21 C22 73.0(4)
C20 C21 C22 C23 -180.0(3)
C21 C22 C23 C24 -169.5(3)
C22 C23 C24 C25 179.1(3)
C23 C24 C25 C26 -170.8(3)
C24 C25 C26 C27 177.1(3)
C25 C26 C27 C28 -175.6(3)
C26 C27 C28 C29 178.8(3)
C27 C28 C29 C30 -178.5(3)
C1 C18 C31 C32 99.3(3)
C17 C18 C31 C32 -81.7(3)
C18 C31 C32 C33 173.7(3)
C31 C32 C33 C34 67.6(4)
C32 C33 C34 C35 179.1(3)
C33 C34 C35 C36 -174.9(3)
C34 C35 C36 C37 179.5(3)
C35 C36 C37 C38 -176.6(3)
C36 C37 C38 C39 180.0(3)
C37 C38 C39 C40 -178.0(3)
C38 C39 C40 C41 178.9(3)
C39 C40 C41 C42 -176.1(3)
